data_7205871
loop_
_publ_author_name
'Ma, Li'
'Qiu, Yong-Cai'
'Peng, Guo'
'Cai, Jin-Biao'
'Deng, Hong'
'Zeller, Matthias'

_publ_section_title
;
 Self-assembly of d--f coordination frameworks based on
 1H-benzimidazole-5-carboxylic acid: synthesis, structure and
 luminescence
;
_journal_issue 11
_journal_name_full CrystEngComm
_journal_page_first 3852
_journal_paper_doi 10.1039/c0ce00923g
_journal_volume 13
_journal_year 2011
_chemical_formula_moiety 'C32 H20 Br Cu2 Er N8 O8'
_chemical_formula_sum 'C32 H20 Br Cu2 Er N8 O8'
_chemical_formula_weight 1018.81
_chemical_name_systematic
;
?
;
_space_group_IT_number 4
_symmetry_cell_setting monoclinic
_symmetry_space_group_name_Hall 'P 2yb'
_symmetry_space_group_name_H-M 'P 1 21 1'
_atom_sites_solution_hydrogens geom
_atom_sites_solution_primary direct
_atom_sites_solution_secondary difmap
_audit_creation_method SHELXL-97
_cell_angle_alpha 90.00
_cell_angle_beta 101.289(2)
_cell_angle_gamma 90.00
_cell_formula_units_Z 2
_cell_length_a 15.993(2)
_cell_length_b 5.3401(7)
_cell_length_c 18.709(2)
_cell_measurement_reflns_used 4826
_cell_measurement_temperature 296(2)
_cell_measurement_theta_max 25.19
_cell_measurement_theta_min 1.87
_cell_volume 1566.9(3)
_computing_cell_refinement 'Apex2 (Bruker, 2005)'
_computing_data_collection 'Apex2 (Bruker, 2005)'
_computing_data_reduction 'Apex2 (Bruker, 2005)'
_computing_molecular_graphics 'SHELXTL 6.12'
_computing_publication_material 'SHELXTL 6.12'
_computing_structure_refinement 'SHELXTL 6.12'
_computing_structure_solution 'SHELXTL 6.12 (Bruker, 2000-2003)'
_diffrn_ambient_temperature 296(2)
_diffrn_measured_fraction_theta_full 0.996
_diffrn_measured_fraction_theta_max 0.996
_diffrn_measurement_device_type 'Bruker AXS SMART APEX CCD diffractometer'
_diffrn_measurement_method '\w scans'
_diffrn_radiation_monochromator graphite
_diffrn_radiation_source 'fine-focus sealed tube'
_diffrn_radiation_type MoK\a
_diffrn_radiation_wavelength 0.71073
_diffrn_reflns_av_R_equivalents 0.0230
_diffrn_reflns_av_sigmaI/netI 0.0540
_diffrn_reflns_limit_h_max 14
_diffrn_reflns_limit_h_min -19
_diffrn_reflns_limit_k_max 5
_diffrn_reflns_limit_k_min -6
_diffrn_reflns_limit_l_max 22
_diffrn_reflns_limit_l_min -13
_diffrn_reflns_number 7042
_diffrn_reflns_theta_full 25.19
_diffrn_reflns_theta_max 25.19
_diffrn_reflns_theta_min 1.87
_diffrn_standards_number 0
_exptl_absorpt_coefficient_mu 5.343
_exptl_absorpt_correction_T_max 0.448
_exptl_absorpt_correction_T_min 0.397
_exptl_absorpt_correction_type multi-scan
_exptl_absorpt_process_details 'Apex2 (Bruker, 2005)'
_exptl_crystal_colour brown
_exptl_crystal_density_diffrn 2.159
_exptl_crystal_density_method 'not measured'
_exptl_crystal_description block
_exptl_crystal_F_000 986
_exptl_crystal_size_max 0.20
_exptl_crystal_size_mid 0.15
_exptl_crystal_size_min 0.15
_refine_diff_density_max 1.136
_refine_diff_density_min -0.628
_refine_diff_density_rms 0.100
_refine_ls_abs_structure_details 'Flack H D (1983), Acta Cryst. A39, 876-881'
_refine_ls_abs_structure_Flack 0.013(12)
_refine_ls_extinction_method none
_refine_ls_goodness_of_fit_ref 0.991
_refine_ls_hydrogen_treatment constr
_refine_ls_matrix_type full
_refine_ls_number_parameters 469
_refine_ls_number_reflns 4826
_refine_ls_number_restraints 1
_refine_ls_restrained_S_all 0.991
_refine_ls_R_factor_all 0.0342
_refine_ls_R_factor_gt 0.0295
_refine_ls_shift/su_max 0.001
_refine_ls_shift/su_mean 0.000
_refine_ls_structure_factor_coef Fsqd
_refine_ls_weighting_details 'calc w=1/[\s^2^(Fo^2^)+(0.0231P)^2^+0.0000P] where P=(Fo^2^+2Fc^2^)/3'
_refine_ls_weighting_scheme calc
_refine_ls_wR_factor_gt 0.0634
_refine_ls_wR_factor_ref 0.0655
_reflns_number_gt 4393
_reflns_number_total 4826
_reflns_threshold_expression >2sigma(I)
_cod_data_source_file c0ce00923g.txt
_cod_data_source_block 2
_cod_original_sg_symbol_Hall P2yb
_cod_original_sg_symbol_H-M P21
_cod_database_code 7205871

loop_
_symmetry_equiv_pos_as_xyz
'x, y, z'
'-x, y+1/2, -z'

loop_
_atom_site_label
_atom_site_type_symbol
_atom_site_fract_x
_atom_site_fract_y
_atom_site_fract_z
_atom_site_U_iso_or_equiv
_atom_site_adp_type
_atom_site_occupancy
_atom_site_symmetry_multiplicity
_atom_site_calc_flag
_atom_site_refinement_flags
_atom_site_disorder_assembly
_atom_site_disorder_group
Cu1 Cu 0.76294(5) 0.09182(16) 0.60942(4) 0.0358(3) Uani 1 1 d . . .
Cu2 Cu 0.71236(5) 0.1977(2) -0.11371(4) 0.0360(3) Uani 1 1 d . . .
Er1 Er 0.776105(16) 0.15581(6) 0.253347(13) 0.02325(8) Uani 1 1 d . . .
Br1 Br 0.71887(5) 0.1449(3) -0.25802(4) 0.0568(2) Uani 1 1 d . . .
C1 C 0.8845(5) 0.4584(16) 0.6781(4) 0.0380(19) Uani 1 1 d . . .
H1 H 0.8834 0.3926 0.7239 0.046 Uiso 1 1 calc R . .
C2 C 0.8613(4) 0.5106(12) 0.5615(3) 0.0235(15) Uani 1 1 d . . .
C3 C 0.9133(4) 0.7068(13) 0.5931(4) 0.0274(17) Uani 1 1 d . . .
C4 C 0.9400(4) 0.8992(13) 0.5522(4) 0.0297(17) Uani 1 1 d . . .
H4 H 0.9739 1.0310 0.5737 0.036 Uiso 1 1 calc R . .
C5 C 0.9127(4) 0.8800(12) 0.4780(4) 0.0266(15) Uani 1 1 d . . .
H5 H 0.9277 1.0058 0.4485 0.032 Uiso 1 1 calc R . .
C6 C 0.8634(3) 0.6803(15) 0.4448(3) 0.0216(14) Uani 1 1 d . . .
C7 C 0.8371(4) 0.4934(11) 0.4867(3) 0.0216(14) Uani 1 1 d . . .
H7 H 0.8042 0.3601 0.4651 0.026 Uiso 1 1 calc R . .
C8 C 0.8413(3) 0.662(2) 0.3635(3) 0.0235(12) Uani 1 1 d . . .
C9 C 0.9340(5) 0.4000(14) 0.1769(4) 0.0311(17) Uani 1 1 d . . .
C10 C 0.9102(4) 0.5293(14) 0.1046(4) 0.0270(16) Uani 1 1 d . . .
C11 C 0.9517(4) 0.7535(12) 0.0930(4) 0.0285(16) Uani 1 1 d . . .
H11 H 0.9888 0.8263 0.1320 0.034 Uiso 1 1 calc R . .
C12 C 0.9392(4) 0.8685(13) 0.0262(4) 0.0303(17) Uani 1 1 d . . .
H12 H 0.9657 1.0193 0.0195 0.036 Uiso 1 1 calc R . .
C13 C 0.8852(4) 0.7499(13) -0.0310(4) 0.0270(16) Uani 1 1 d . . .
C14 C 0.8103(4) 0.6224(19) -0.1360(3) 0.0347(19) Uani 1 1 d . . .
H14 H 0.7877 0.6148 -0.1857 0.042 Uiso 1 1 calc R . .
C15 C 0.8420(4) 0.5324(14) -0.0206(4) 0.0252(16) Uani 1 1 d . . .
C16 C 0.8522(4) 0.4187(12) 0.0473(3) 0.0228(14) Uani 1 1 d . . .
H16 H 0.8219 0.2753 0.0545 0.027 Uiso 1 1 calc R . .
C17 C 0.5815(5) -0.1712(15) -0.1644(4) 0.0363(19) Uani 1 1 d . . .
H17 H 0.5712 -0.1092 -0.2118 0.044 Uiso 1 1 calc R . .
C18 C 0.6292(4) -0.2113(12) -0.0499(3) 0.0213(14) Uani 1 1 d . . .
C19 C 0.5752(4) -0.4106(13) -0.0711(3) 0.0279(18) Uani 1 1 d . . .
C20 C 0.5612(4) -0.5999(12) -0.0234(4) 0.0261(15) Uani 1 1 d . . .
H20 H 0.5255 -0.7353 -0.0387 0.031 Uiso 1 1 calc R . .
C21 C 0.6037(4) -0.5732(12) 0.0480(4) 0.0265(15) Uani 1 1 d . . .
H21 H 0.5969 -0.6952 0.0819 0.032 Uiso 1 1 calc R . .
C22 C 0.6569(3) -0.3673(15) 0.0710(3) 0.0200(13) Uani 1 1 d . . .
C23 C 0.6706(4) -0.1855(12) 0.0222(3) 0.0233(15) Uani 1 1 d . . .
H23 H 0.7063 -0.0501 0.0372 0.028 Uiso 1 1 calc R . .
C24 C 0.7011(3) -0.349(2) 0.1494(3) 0.0236(12) Uani 1 1 d . . .
C25 C 0.6059(5) -0.1017(14) 0.3013(4) 0.0336(17) Uani 1 1 d . . .
C26 C 0.6067(4) -0.2250(13) 0.3741(4) 0.0292(17) Uani 1 1 d . . .
C27 C 0.6527(4) -0.1211(12) 0.4377(4) 0.0272(16) Uani 1 1 d . . .
H27 H 0.6855 0.0221 0.4365 0.033 Uiso 1 1 calc R . .
C28 C 0.6483(4) -0.2370(12) 0.5032(4) 0.0241(15) Uani 1 1 d . . .
C29 C 0.6005(4) -0.4528(14) 0.5040(4) 0.0291(16) Uani 1 1 d . . .
C30 C 0.5554(5) -0.5631(14) 0.4426(4) 0.0377(18) Uani 1 1 d . . .
H30 H 0.5246 -0.7099 0.4442 0.045 Uiso 1 1 calc R . .
C31 C 0.5586(4) -0.4429(14) 0.3778(4) 0.0375(19) Uani 1 1 d . . .
H31 H 0.5275 -0.5093 0.3347 0.045 Uiso 1 1 calc R . .
C32 C 0.6606(4) -0.344(2) 0.6167(3) 0.0377(15) Uani 1 1 d . . .
H32 H 0.6761 -0.3444 0.6673 0.045 Uiso 1 1 calc R . .
N1 N 0.8445(3) 0.3556(10) 0.6172(3) 0.0282(13) Uani 1 1 d . . .
N2 N 0.9268(3) 0.6663(17) 0.6679(2) 0.0362(13) Uani 1 1 d . . .
H2 H 0.9567 0.7578 0.7012 0.043 Uiso 1 1 calc R . .
N3 N 0.8633(4) 0.8010(11) -0.1055(3) 0.0404(16) Uani 1 1 d . . .
H3 H 0.8809 0.9257 -0.1276 0.048 Uiso 1 1 calc R . .
N4 N 0.7932(4) 0.4575(11) -0.0888(3) 0.0304(14) Uani 1 1 d . . .
N5 N 0.6336(3) -0.0610(11) -0.1102(3) 0.0298(13) Uani 1 1 d . . .
N6 N 0.5449(3) -0.3788(14) -0.1456(3) 0.0312(14) Uani 1 1 d . . .
H6 H 0.5096 -0.4742 -0.1738 0.037 Uiso 1 1 calc R . .
N7 N 0.6103(4) -0.5186(11) 0.5781(3) 0.0354(15) Uani 1 1 d . . .
H7A H 0.5883 -0.6464 0.5954 0.042 Uiso 1 1 calc R . .
N8 N 0.6855(4) -0.1706(11) 0.5749(3) 0.0293(14) Uani 1 1 d . . .
O1 O 0.7043(4) -0.5392(10) 0.1880(3) 0.0344(14) Uani 1 1 d . . .
O2 O 0.7335(4) -0.1384(10) 0.1703(3) 0.0359(14) Uani 1 1 d . . .
O3 O 0.8813(3) 0.2507(9) 0.1969(2) 0.0354(12) Uani 1 1 d . . .
O4 O 1.0064(3) 0.4430(11) 0.2129(3) 0.0517(15) Uani 1 1 d . . .
O5 O 0.8209(4) 0.4535(10) 0.3370(3) 0.0358(14) Uani 1 1 d . . .
O6 O 0.8458(4) 0.8596(11) 0.3266(3) 0.0369(15) Uani 1 1 d . . .
O7 O 0.6631(3) 0.0610(9) 0.2990(2) 0.0382(12) Uani 1 1 d . . .
O8 O 0.5497(3) -0.1630(10) 0.2501(3) 0.0485(15) Uani 1 1 d . . .

loop_
_atom_site_aniso_label
_atom_site_aniso_U_11
_atom_site_aniso_U_22
_atom_site_aniso_U_33
_atom_site_aniso_U_23
_atom_site_aniso_U_13
_atom_site_aniso_U_12
Cu1 0.0414(5) 0.0350(7) 0.0301(5) 0.0036(4) 0.0050(4) -0.0040(4)
Cu2 0.0402(5) 0.0365(7) 0.0303(4) 0.0055(4) 0.0046(3) -0.0072(4)
Er1 0.03843(16) 0.01539(13) 0.01501(12) 0.00249(14) 0.00295(10) -0.00366(17)
Br1 0.0956(6) 0.0538(5) 0.0267(3) 0.0008(5) 0.0257(4) -0.0192(6)
C1 0.042(5) 0.056(6) 0.015(4) 0.000(3) 0.003(3) -0.005(4)
C2 0.020(4) 0.023(4) 0.026(4) 0.001(3) 0.003(3) -0.001(3)
C3 0.028(3) 0.026(5) 0.029(3) -0.010(3) 0.010(3) 0.000(3)
C4 0.027(4) 0.031(4) 0.032(4) -0.016(3) 0.006(3) -0.008(3)
C5 0.037(4) 0.017(4) 0.027(4) -0.002(3) 0.009(3) 0.003(3)
C6 0.025(3) 0.015(4) 0.026(3) -0.002(3) 0.006(2) 0.006(3)
C7 0.024(4) 0.015(3) 0.024(3) -0.002(3) 0.001(3) -0.002(3)
C8 0.027(3) 0.017(3) 0.026(3) 0.010(5) 0.004(2) 0.006(4)
C9 0.042(4) 0.026(4) 0.025(4) 0.001(3) 0.006(3) 0.002(3)
C10 0.025(4) 0.033(4) 0.023(4) 0.005(3) 0.007(3) 0.000(3)
C11 0.032(4) 0.028(4) 0.023(4) -0.003(3) 0.001(3) -0.001(3)
C12 0.029(4) 0.021(4) 0.042(5) 0.005(3) 0.011(3) 0.000(3)
C13 0.028(4) 0.025(4) 0.027(4) 0.005(3) 0.005(3) 0.004(3)
C14 0.044(4) 0.037(5) 0.023(3) 0.004(4) 0.005(3) -0.007(4)
C15 0.019(4) 0.029(4) 0.028(4) 0.002(3) 0.007(3) 0.002(3)
C16 0.025(4) 0.022(4) 0.024(4) 0.001(3) 0.009(3) -0.005(3)
C17 0.042(5) 0.040(5) 0.027(4) -0.002(3) 0.006(3) -0.013(4)
C18 0.023(4) 0.020(4) 0.022(4) -0.002(3) 0.007(3) -0.001(3)
C19 0.022(3) 0.043(5) 0.019(3) -0.003(3) 0.003(3) 0.004(3)
C20 0.027(4) 0.023(4) 0.028(4) -0.004(3) 0.005(3) -0.008(3)
C21 0.035(4) 0.016(3) 0.030(4) 0.002(3) 0.009(3) 0.000(3)
C22 0.021(3) 0.016(3) 0.022(3) 0.000(3) 0.002(2) 0.007(3)
C23 0.025(4) 0.018(4) 0.026(4) 0.001(3) 0.002(3) -0.004(3)
C24 0.029(3) 0.019(3) 0.023(3) -0.002(5) 0.006(2) 0.003(5)
C25 0.036(4) 0.033(4) 0.035(4) 0.005(3) 0.014(4) 0.008(4)
C26 0.029(4) 0.032(4) 0.026(4) 0.001(3) 0.004(3) 0.000(3)
C27 0.029(4) 0.016(4) 0.038(4) 0.005(3) 0.009(3) -0.005(3)
C28 0.021(4) 0.023(3) 0.028(4) 0.001(3) 0.004(3) 0.002(3)
C29 0.029(4) 0.028(4) 0.033(4) 0.004(3) 0.014(3) 0.009(3)
C30 0.040(5) 0.028(4) 0.046(5) 0.004(4) 0.012(4) -0.003(3)
C31 0.036(4) 0.038(4) 0.036(4) -0.004(3) 0.000(4) -0.009(4)
C32 0.044(4) 0.041(4) 0.031(3) 0.010(5) 0.013(3) 0.006(5)
N1 0.031(3) 0.031(3) 0.024(3) -0.001(3) 0.009(3) -0.004(3)
N2 0.038(3) 0.050(4) 0.019(2) -0.007(4) 0.003(2) -0.005(4)
N3 0.054(4) 0.033(4) 0.034(4) 0.013(3) 0.007(3) -0.009(3)
N4 0.028(3) 0.032(3) 0.031(3) -0.002(3) 0.002(3) 0.001(3)
N5 0.031(3) 0.036(4) 0.023(3) 0.003(3) 0.007(3) -0.004(3)
N6 0.035(3) 0.038(4) 0.018(2) -0.001(3) -0.004(2) -0.008(3)
N7 0.049(4) 0.024(3) 0.039(4) 0.005(3) 0.022(3) -0.003(3)
N8 0.029(3) 0.031(3) 0.026(3) 0.002(3) 0.001(3) -0.001(3)
O1 0.049(3) 0.025(3) 0.025(3) 0.008(2) -0.004(2) 0.001(2)
O2 0.060(4) 0.022(3) 0.022(3) -0.001(2) 0.000(3) -0.005(3)
O3 0.041(3) 0.037(3) 0.031(3) 0.004(2) 0.015(2) -0.005(2)
O4 0.044(3) 0.061(4) 0.042(3) 0.017(3) -0.012(3) -0.011(3)
O5 0.063(4) 0.021(3) 0.019(3) -0.002(2) -0.002(3) -0.006(3)
O6 0.053(4) 0.025(3) 0.031(3) 0.010(2) 0.001(3) -0.005(3)
O7 0.045(3) 0.041(3) 0.030(3) 0.001(2) 0.011(2) -0.011(2)
O8 0.046(3) 0.058(4) 0.034(3) 0.015(3) -0.012(3) -0.008(3)

loop_
_atom_type_symbol
_atom_type_description
_atom_type_scat_dispersion_real
_atom_type_scat_dispersion_imag
_atom_type_scat_source
C C 0.0033 0.0016 'International Tables Vol C Tables 4.2.6.8 and 6.1.1.4'
H H 0.0000 0.0000 'International Tables Vol C Tables 4.2.6.8 and 6.1.1.4'
N N 0.0061 0.0033 'International Tables Vol C Tables 4.2.6.8 and 6.1.1.4'
O O 0.0106 0.0060 'International Tables Vol C Tables 4.2.6.8 and 6.1.1.4'
Cu Cu 0.3201 1.2651 'International Tables Vol C Tables 4.2.6.8 and 6.1.1.4'
Er Er -0.2586 4.9576 'International Tables Vol C Tables 4.2.6.8 and 6.1.1.4'
Br Br -0.2901 2.4595 'International Tables Vol C Tables 4.2.6.8 and 6.1.1.4'

loop_
_geom_angle_atom_site_label_1
_geom_angle_atom_site_label_2
_geom_angle_atom_site_label_3
_geom_angle
_geom_angle_site_symmetry_1
_geom_angle_site_symmetry_3
_geom_angle_publ_flag
N8 Cu1 N1 164.4(2) . . ?
N8 Cu1 Br1 96.85(18) . 1_556 ?
N1 Cu1 Br1 98.53(17) . 1_556 ?
N5 Cu2 N4 164.0(2) . . ?
N5 Cu2 Br1 96.54(17) . . ?
N4 Cu2 Br1 99.35(18) . . ?
O7 Er1 O3 174.39(17) . . ?
O7 Er1 O1 90.42(19) . 1_565 ?
O3 Er1 O1 85.89(18) . 1_565 ?
O7 Er1 O2 86.89(19) . . ?
O3 Er1 O2 89.19(19) . . ?
O1 Er1 O2 94.51(16) 1_565 . ?
O7 Er1 O6 87.03(19) . 1_545 ?
O3 Er1 O6 96.90(19) . 1_545 ?
O1 Er1 O6 175.8(2) 1_565 1_545 ?
O2 Er1 O6 88.6(2) . 1_545 ?
O7 Er1 O5 93.81(19) . . ?
O3 Er1 O5 90.12(19) . . ?
O1 Er1 O5 85.7(2) 1_565 . ?
O2 Er1 O5 179.3(2) . . ?
O6 Er1 O5 91.21(16) 1_545 . ?
Cu1 Br1 Cu2 167.43(4) 1_554 . ?
N1 C1 N2 113.6(6) . . ?
N1 C1 H1 123.2 . . ?
N2 C1 H1 123.2 . . ?
C7 C2 C3 120.4(6) . . ?
C7 C2 N1 131.3(6) . . ?
C3 C2 N1 108.3(6) . . ?
N2 C3 C2 105.8(6) . . ?
N2 C3 C4 131.4(7) . . ?
C2 C3 C4 122.8(6) . . ?
C5 C4 C3 115.2(6) . . ?
C5 C4 H4 122.4 . . ?
C3 C4 H4 122.4 . . ?
C4 C5 C6 123.1(6) . . ?
C4 C5 H5 118.5 . . ?
C6 C5 H5 118.5 . . ?
C7 C6 C5 120.3(6) . . ?
C7 C6 C8 119.5(7) . . ?
C5 C6 C8 120.1(7) . . ?
C2 C7 C6 118.1(6) . . ?
C2 C7 H7 121.0 . . ?
C6 C7 H7 121.0 . . ?
O5 C8 O6 124.6(5) . . ?
O5 C8 C6 117.2(7) . . ?
O6 C8 C6 118.2(8) . . ?
O4 C9 O3 124.0(7) . . ?
O4 C9 C10 116.7(7) . . ?
O3 C9 C10 119.2(6) . . ?
C16 C10 C11 120.1(6) . . ?
C16 C10 C9 120.6(6) . . ?
C11 C10 C9 119.1(6) . . ?
C12 C11 C10 122.2(7) . . ?
C12 C11 H11 118.9 . . ?
C10 C11 H11 118.9 . . ?
C11 C12 C13 117.1(6) . . ?
C11 C12 H12 121.4 . . ?
C13 C12 H12 121.4 . . ?
C15 C13 C12 121.7(6) . . ?
C15 C13 N3 105.7(6) . . ?
C12 C13 N3 132.6(6) . . ?
N4 C14 N3 113.1(6) . . ?
N4 C14 H14 123.5 . . ?
N3 C14 H14 123.5 . . ?
C13 C15 C16 121.6(6) . . ?
C13 C15 N4 108.2(6) . . ?
C16 C15 N4 130.2(6) . . ?
C15 C16 C10 117.2(6) . . ?
C15 C16 H16 121.4 . . ?
C10 C16 H16 121.4 . . ?
N5 C17 N6 114.3(6) . . ?
N5 C17 H17 122.8 . . ?
N6 C17 H17 122.8 . . ?
C19 C18 C23 120.6(6) . . ?
C19 C18 N5 109.8(6) . . ?
C23 C18 N5 129.6(6) . . ?
C18 C19 N6 105.6(6) . . ?
C18 C19 C20 123.1(6) . . ?
N6 C19 C20 131.3(6) . . ?
C21 C20 C19 115.6(6) . . ?
C21 C20 H20 122.2 . . ?
C19 C20 H20 122.2 . . ?
C20 C21 C22 122.0(6) . . ?
C20 C21 H21 119.0 . . ?
C22 C21 H21 119.0 . . ?
C23 C22 C21 121.0(5) . . ?
C23 C22 C24 119.7(7) . . ?
C21 C22 C24 119.3(7) . . ?
C22 C23 C18 117.8(6) . . ?
C22 C23 H23 121.1 . . ?
C18 C23 H23 121.1 . . ?
O1 C24 O2 125.4(5) . . ?
O1 C24 C22 118.3(8) . . ?
O2 C24 C22 116.3(8) . . ?
O8 C25 O7 125.5(7) . . ?
O8 C25 C26 117.7(7) . . ?
O7 C25 C26 116.7(6) . . ?
C27 C26 C31 119.6(7) . . ?
C27 C26 C25 120.6(6) . . ?
C31 C26 C25 119.8(7) . . ?
C26 C27 C28 118.0(6) . . ?
C26 C27 H27 121.0 . . ?
C28 C27 H27 121.0 . . ?
C29 C28 C27 120.3(7) . . ?
C29 C28 N8 109.4(6) . . ?
C27 C28 N8 130.3(6) . . ?
C30 C29 C28 123.4(7) . . ?
C30 C29 N7 131.3(7) . . ?
C28 C29 N7 105.3(6) . . ?
C29 C30 C31 115.8(7) . . ?
C29 C30 H30 122.1 . . ?
C31 C30 H30 122.1 . . ?
C30 C31 C26 122.8(7) . . ?
C30 C31 H31 118.6 . . ?
C26 C31 H31 118.6 . . ?
N8 C32 N7 112.6(6) . . ?
N8 C32 H32 123.7 . . ?
N7 C32 H32 123.7 . . ?
C1 N1 C2 105.5(6) . . ?
C1 N1 Cu1 125.9(5) . . ?
C2 N1 Cu1 127.5(4) . . ?
C1 N2 C3 106.8(6) . . ?
C1 N2 H2 126.6 . . ?
C3 N2 H2 126.6 . . ?
C14 N3 C13 107.7(6) . . ?
C14 N3 H3 126.2 . . ?
C13 N3 H3 126.2 . . ?
C14 N4 C15 105.4(6) . . ?
C14 N4 Cu2 123.3(5) . . ?
C15 N4 Cu2 131.2(5) . . ?
C17 N5 C18 103.9(6) . . ?
C17 N5 Cu2 128.9(5) . . ?
C18 N5 Cu2 126.2(4) . . ?
C17 N6 C19 106.3(6) . . ?
C17 N6 H6 126.9 . . ?
C19 N6 H6 126.9 . . ?
C32 N7 C29 107.1(6) . . ?
C32 N7 H7A 126.4 . . ?
C29 N7 H7A 126.4 . . ?
C32 N8 C28 105.6(6) . . ?
C32 N8 Cu1 124.5(5) . . ?
C28 N8 Cu1 129.7(5) . . ?
C24 O1 Er1 151.7(5) . 1_545 ?
C24 O2 Er1 153.4(4) . . ?
C9 O3 Er1 153.5(5) . . ?
C8 O5 Er1 160.0(5) . . ?
C8 O6 Er1 147.6(5) . 1_565 ?
C25 O7 Er1 145.3(5) . . ?

loop_
_geom_bond_atom_site_label_1
_geom_bond_atom_site_label_2
_geom_bond_distance
_geom_bond_site_symmetry_2
_geom_bond_publ_flag
Cu1 N8 1.898(6) . ?
Cu1 N1 1.906(5) . ?
Cu1 Br1 2.7225(11) 1_556 ?
Cu2 N5 1.879(5) . ?
Cu2 N4 1.891(6) . ?
Cu2 Br1 2.7366(11) . ?
Er1 O7 2.204(4) . ?
Er1 O3 2.214(4) . ?
Er1 O1 2.217(5) 1_565 ?
Er1 O2 2.221(5) . ?
Er1 O6 2.241(6) 1_545 ?
Er1 O5 2.247(6) . ?
Br1 Cu1 2.7225(11) 1_554 ?
C1 N1 1.311(9) . ?
C1 N2 1.333(11) . ?
C1 H1 0.9300 . ?
C2 C7 1.379(8) . ?
C2 C3 1.395(9) . ?
C2 N1 1.398(8) . ?
C3 N2 1.390(8) . ?
C3 C4 1.397(10) . ?
C4 C5 1.376(9) . ?
C4 H4 0.9300 . ?
C5 C6 1.398(9) . ?
C5 H5 0.9300 . ?
C6 C7 1.385(9) . ?
C6 C8 1.495(7) . ?
C7 H7 0.9300 . ?
C8 O5 1.238(10) . ?
C8 O6 1.269(10) . ?
C9 O4 1.241(8) . ?
C9 O3 1.268(8) . ?
C9 C10 1.501(9) . ?
C10 C16 1.403(9) . ?
C10 C11 1.406(9) . ?
C11 C12 1.371(9) . ?
C11 H11 0.9300 . ?
C12 C13 1.389(10) . ?
C12 H12 0.9300 . ?
C13 C15 1.384(9) . ?
C13 N3 1.396(9) . ?
C14 N4 1.314(10) . ?
C14 N3 1.328(10) . ?
C14 H14 0.9300 . ?
C15 C16 1.388(9) . ?
C15 N4 1.418(8) . ?
C16 H16 0.9300 . ?
C17 N5 1.318(9) . ?
C17 N6 1.333(10) . ?
C17 H17 0.9300 . ?
C18 C19 1.379(9) . ?
C18 C23 1.389(9) . ?
C18 N5 1.397(8) . ?
C19 N6 1.393(7) . ?
C19 C20 1.396(9) . ?
C20 C21 1.384(9) . ?
C20 H20 0.9300 . ?
C21 C22 1.405(9) . ?
C21 H21 0.9300 . ?
C22 C23 1.378(9) . ?
C22 C24 1.502(7) . ?
C23 H23 0.9300 . ?
C24 O1 1.240(10) . ?
C24 O2 1.269(11) . ?
C25 O8 1.223(9) . ?
C25 O7 1.269(8) . ?
C25 C26 1.511(10) . ?
C26 C27 1.387(10) . ?
C26 C31 1.404(9) . ?
C27 C28 1.386(9) . ?
C27 H27 0.9300 . ?
C28 C29 1.384(9) . ?
C28 N8 1.402(9) . ?
C29 C30 1.365(10) . ?
C29 N7 1.408(9) . ?
C30 C31 1.381(10) . ?
C30 H30 0.9300 . ?
C31 H31 0.9300 . ?
C32 N8 1.322(10) . ?
C32 N7 1.348(11) . ?
C32 H32 0.9300 . ?
N2 H2 0.8600 . ?
N3 H3 0.8600 . ?
N6 H6 0.8600 . ?
N7 H7A 0.8600 . ?
O1 Er1 2.217(5) 1_545 ?
O6 Er1 2.241(6) 1_565 ?
